data_7013077
loop_
_publ_author_name
'Robin B. Bedford'
'Catherine S. J. Cazin'
'Simon J. Coles'
'Thomas Gelbrich'
'Michael B. Hursthouse'
'V\'eronique J. M. Scordia'

_publ_section_title
;
 Phosphine and arsine adducts of N-donor palladacycles as catalysts in
 the Suzuki coupling of aryl bromides
;
_journal_issue 17
_journal_name_full 'Dalton Trans.'
_journal_page_first 3350
_journal_page_last 3356
_journal_paper_doi 10.1039/B304053D
_journal_year 2003
_chemical_formula_sum 'C33 H25 F3 N O2 P Pd'
_chemical_formula_weight 661.91
_chemical_name_systematic
;
?
;
_space_group_IT_number 14
_symmetry_cell_setting monoclinic
_symmetry_space_group_name_Hall '-P 2ybc'
_symmetry_space_group_name_H-M 'P 1 21/c 1'
_atom_sites_solution_hydrogens geom
_atom_sites_solution_primary direct
_atom_sites_solution_secondary difmap
_audit_creation_method SHELXL-97
_cell_angle_alpha 90.00
_cell_angle_beta 104.20(3)
_cell_angle_gamma 90.00
_cell_formula_units_Z 4
_cell_length_a 9.911(2)
_cell_length_b 29.932(6)
_cell_length_c 9.907(2)
_cell_measurement_temperature 150(2)
_cell_volume 2849.2(11)
_computing_structure_refinement 'SHELXL-97 (Sheldrick, 1997)'
_computing_structure_solution 'SHELXS-97 (Sheldrick, 1990)'
_diffrn_ambient_temperature 150(2)
_diffrn_detector_area_resol_mean 9.091
_diffrn_measured_fraction_theta_full 0.949
_diffrn_measured_fraction_theta_max 0.949
_diffrn_measurement_device_type 'Nonius KappaCCD'
_diffrn_measurement_method '\f & \w scans'
_diffrn_radiation_monochromator graphite
_diffrn_radiation_source 'Nonius FR591 rotating anode'
_diffrn_radiation_type MoK\a
_diffrn_radiation_wavelength 0.71073
_diffrn_reflns_av_R_equivalents 0.0868
_diffrn_reflns_av_sigmaI/netI 0.0683
_diffrn_reflns_limit_h_max 12
_diffrn_reflns_limit_h_min -10
_diffrn_reflns_limit_k_max 36
_diffrn_reflns_limit_k_min -33
_diffrn_reflns_limit_l_max 9
_diffrn_reflns_limit_l_min -12
_diffrn_reflns_number 14475
_diffrn_reflns_theta_full 26.00
_diffrn_reflns_theta_max 26.00
_diffrn_reflns_theta_min 2.94
_exptl_absorpt_coefficient_mu 0.759
_exptl_absorpt_correction_T_max 0.9850
_exptl_absorpt_correction_T_min 0.7029
_exptl_absorpt_correction_type multi-scan
_exptl_absorpt_process_details 'SORTAV (Blessing, 1997)'
_exptl_crystal_colour yellow
_exptl_crystal_density_diffrn 1.543
_exptl_crystal_density_method 'not measured'
_exptl_crystal_description Block
_exptl_crystal_F_000 1336
_exptl_crystal_size_max 0.50
_exptl_crystal_size_mid 0.15
_exptl_crystal_size_min 0.02
_refine_diff_density_max 1.074
_refine_diff_density_min -1.297
_refine_diff_density_rms 0.102
_refine_ls_extinction_coef 0.0010(5)
_refine_ls_extinction_expression Fc^*^=kFc[1+0.001xFc^2^\l^3^/sin(2\q)]^-1/4^
_refine_ls_extinction_method SHELXL
_refine_ls_goodness_of_fit_ref 1.098
_refine_ls_hydrogen_treatment mixed
_refine_ls_matrix_type full
_refine_ls_number_parameters 396
_refine_ls_number_reflns 5317
_refine_ls_number_restraints 0
_refine_ls_restrained_S_all 1.098
_refine_ls_R_factor_all 0.0493
_refine_ls_R_factor_gt 0.0429
_refine_ls_shift/su_max 0.016
_refine_ls_shift/su_mean 0.002
_refine_ls_structure_factor_coef Fsqd
_refine_ls_weighting_details 'calc w=1/[\s^2^(Fo^2^)+(0.0580P)^2^+1.7947P] where P=(Fo^2^+2Fc^2^)/3'
_refine_ls_weighting_scheme calc
_refine_ls_wR_factor_gt 0.1154
_refine_ls_wR_factor_ref 0.1188
_reflns_number_gt 4675
_reflns_number_total 5317
_reflns_threshold_expression >2sigma(I)
_cod_data_source_file B304053D.txt
_cod_data_source_block 9d
_cod_depositor_comments
;
The following automatic conversions were performed:
'_symmetry_cell_setting' value 'Monoclinic' changed to 'monoclinic'
according to '/home/saulius/struct/CIF-dictionaries/cif_core.dic'
dictionary named 'cif_core.dic' version 2.4.1 from 2010-06-29.

Automatic conversion script
Id: cif_fix_enum 1527 2010-12-29 10:47:43Z saulius 
;
_cod_original_cell_volume 2849.3(10)
_cod_original_sg_symbol_H-M P2(1)/c
_cod_database_code 7013077

loop_
_symmetry_equiv_pos_as_xyz
'x, y, z'
'-x, y+1/2, -z+1/2'
'-x, -y, -z'
'x, -y-1/2, z-1/2'

loop_
_atom_site_label
_atom_site_type_symbol
_atom_site_fract_x
_atom_site_fract_y
_atom_site_fract_z
_atom_site_U_iso_or_equiv
_atom_site_adp_type
_atom_site_occupancy
_atom_site_symmetry_multiplicity
_atom_site_calc_flag
_atom_site_refinement_flags
_atom_site_disorder_assembly
_atom_site_disorder_group
Pd1 Pd 0.20873(2) 0.164766(7) 0.43763(2) 0.01575(12) Uani 1 1 d . . .
P1 P 0.30991(9) 0.09713(3) 0.47456(8) 0.01532(19) Uani 1 1 d . . .
F1 F -0.1684(4) 0.15083(14) 0.0324(4) 0.1088(16) Uani 1 1 d . . .
F2 F -0.1242(4) 0.08435(12) 0.0787(3) 0.0879(12) Uani 1 1 d . . .
F3 F -0.0492(3) 0.11455(12) -0.0777(2) 0.0674(9) Uani 1 1 d . . .
O1 O 0.0432(2) 0.14077(8) 0.2749(2) 0.0217(5) Uani 1 1 d . . .
O2 O 0.1714(3) 0.13996(8) 0.1165(2) 0.0285(6) Uani 1 1 d . . .
N1 N 0.1287(3) 0.23084(9) 0.4154(3) 0.0198(6) Uani 1 1 d . . .
C1 C 0.1958(4) 0.25617(11) 0.5150(3) 0.0237(7) Uani 1 1 d . . .
H1 H 0.1686 0.2864 0.5214 0.025(9) Uiso 1 1 calc R . .
C2 C 0.3126(4) 0.23783(11) 0.6162(3) 0.0212(7) Uani 1 1 d . . .
C3 C 0.3478(3) 0.19305(11) 0.5957(3) 0.0201(7) Uani 1 1 d . . .
C4 C 0.4672(4) 0.17690(12) 0.6895(3) 0.0247(8) Uani 1 1 d . . .
H4 H 0.4984 0.1475 0.6779 0.025(9) Uiso 1 1 calc R . .
C5 C 0.5415(4) 0.20284(13) 0.7994(4) 0.0302(8) Uani 1 1 d . . .
H5 H 0.6225 0.1909 0.8608 0.027(10) Uiso 1 1 calc R . .
C6 C 0.4993(4) 0.24565(13) 0.8206(4) 0.0327(9) Uani 1 1 d . . .
H6 H 0.5481 0.2626 0.8985 0.028(10) Uiso 1 1 calc R . .
C7 C 0.3856(4) 0.26361(12) 0.7274(4) 0.0299(8) Uani 1 1 d . . .
H7 H 0.3571 0.2934 0.7390 0.025(9) Uiso 1 1 calc R . .
C8 C 0.0634(3) 0.13553(10) 0.1555(3) 0.0202(7) Uani 1 1 d . . .
C9 C -0.0685(4) 0.12206(12) 0.0462(3) 0.0275(8) Uani 1 1 d . . .
C10 C 0.0218(3) 0.25109(11) 0.3084(3) 0.0203(7) Uani 1 1 d . . .
C11 C -0.1054(4) 0.23011(12) 0.2613(3) 0.0245(7) Uani 1 1 d . . .
H11 H -0.1220 0.2019 0.2981 0.010(8) Uiso 1 1 calc R . .
C12 C -0.2077(4) 0.25044(13) 0.1607(4) 0.0311(8) Uani 1 1 d . . .
H12 H -0.2950 0.2360 0.1282 0.043(12) Uiso 1 1 calc R . .
C13 C -0.1850(4) 0.29186(13) 0.1059(4) 0.0333(9) Uani 1 1 d . . .
H13 H -0.2564 0.3059 0.0375 0.055(13) Uiso 1 1 calc R . .
C14 C -0.0569(4) 0.31214(13) 0.1529(4) 0.0332(9) Uani 1 1 d . . .
H14 H -0.0397 0.3402 0.1157 0.058(15) Uiso 1 1 calc R . .
C15 C 0.0460(4) 0.29200(12) 0.2531(4) 0.0267(8) Uani 1 1 d . . .
H15 H 0.1339 0.3062 0.2845 0.023(9) Uiso 1 1 calc R . .
C20 C 0.2102(3) 0.05365(11) 0.3648(3) 0.0178(7) Uani 1 1 d . . .
C21 C 0.2568(4) 0.03024(11) 0.2644(3) 0.0240(8) Uani 1 1 d . . .
H21 H 0.3453 0.0368 0.2482 0.038(11) Uiso 1 1 calc R . .
C22 C 0.1741(4) -0.00277(13) 0.1874(4) 0.0330(9) Uani 1 1 d . . .
H22 H 0.2066 -0.0188 0.1188 0.060(14) Uiso 1 1 calc R . .
C23 C 0.0446(4) -0.01263(13) 0.2097(4) 0.0321(9) Uani 1 1 d . . .
H23 H -0.0116 -0.0352 0.1563 0.035(11) Uiso 1 1 calc R . .
C24 C -0.0023(4) 0.01045(12) 0.3097(4) 0.0287(8) Uani 1 1 d . . .
H24 H -0.0909 0.0038 0.3254 0.026(9) Uiso 1 1 calc R . .
C25 C 0.0793(3) 0.04320(12) 0.3868(3) 0.0234(7) Uani 1 1 d . . .
H25 H 0.0465 0.0589 0.4557 0.025(9) Uiso 1 1 calc R . .
C30 C 0.4811(3) 0.09706(10) 0.4376(3) 0.0176(7) Uani 1 1 d . . .
C31 C 0.6019(3) 0.08133(11) 0.5292(3) 0.0222(7) Uani 1 1 d . . .
H31 H 0.5972 0.0682 0.6152 0.026(10) Uiso 1 1 calc R . .
C32 C 0.7294(4) 0.08485(12) 0.4945(4) 0.0268(8) Uani 1 1 d . . .
H32 H 0.8112 0.0738 0.5569 0.049(13) Uiso 1 1 calc R . .
C33 C 0.7383(4) 0.10431(12) 0.3700(4) 0.0299(8) Uani 1 1 d . . .
H33 H 0.8258 0.1069 0.3475 0.059(14) Uiso 1 1 calc R . .
C34 C 0.6189(4) 0.11984(12) 0.2792(4) 0.0278(8) Uani 1 1 d . . .
H34 H 0.6246 0.1331 0.1936 0.043(12) Uiso 1 1 calc R . .
C35 C 0.4898(4) 0.11628(11) 0.3116(3) 0.0235(7) Uani 1 1 d . . .
H35 H 0.4082 0.1269 0.2480 0.030(10) Uiso 1 1 calc R . .
C40 C 0.3274(3) 0.07203(11) 0.6453(3) 0.0173(7) Uani 1 1 d . . .
C41 C 0.2829(4) 0.09456(11) 0.7498(3) 0.0229(7) Uani 1 1 d . . .
H41 H 0.2459 0.1239 0.7329 0.021(9) Uiso 1 1 calc R . .
C42 C 0.2922(4) 0.07473(13) 0.8775(3) 0.0292(8) Uani 1 1 d . . .
H42 H 0.2627 0.0904 0.9486 0.026(10) Uiso 1 1 calc R . .
C43 C 0.3448(4) 0.03180(14) 0.9013(3) 0.0311(9) Uani 1 1 d . . .
H43 H 0.3521 0.0182 0.9894 0.021(9) Uiso 1 1 calc R . .
C44 C 0.3866(4) 0.00869(12) 0.7981(3) 0.0258(8) Uani 1 1 d . . .
H44 H 0.4220 -0.0208 0.8151 0.023(9) Uiso 1 1 calc R . .
C45 C 0.3768(3) 0.02852(11) 0.6695(3) 0.0214(7) Uani 1 1 d . . .
H45 H 0.4039 0.0124 0.5979 0.021(9) Uiso 1 1 calc R . .

loop_
_atom_site_aniso_label
_atom_site_aniso_U_11
_atom_site_aniso_U_22
_atom_site_aniso_U_33
_atom_site_aniso_U_23
_atom_site_aniso_U_13
_atom_site_aniso_U_12
Pd1 0.01828(18) 0.01226(18) 0.01796(17) -0.00121(9) 0.00686(11) 0.00130(9)
P1 0.0171(4) 0.0130(4) 0.0179(4) -0.0006(3) 0.0081(3) 0.0013(3)
F1 0.063(2) 0.118(3) 0.107(3) -0.073(2) -0.053(2) 0.056(2)
F2 0.100(3) 0.095(2) 0.0509(17) 0.0122(16) -0.0152(16) -0.067(2)
F3 0.0636(18) 0.112(2) 0.0266(12) -0.0210(14) 0.0117(12) -0.0214(18)
O1 0.0261(13) 0.0205(13) 0.0202(11) -0.0029(9) 0.0086(10) 0.0014(10)
O2 0.0293(14) 0.0309(15) 0.0291(13) 0.0027(11) 0.0146(11) -0.0009(11)
N1 0.0229(15) 0.0166(14) 0.0221(13) -0.0003(11) 0.0096(11) 0.0017(12)
C1 0.0296(19) 0.0124(17) 0.0298(18) -0.0024(13) 0.0083(15) 0.0026(14)
C2 0.0235(18) 0.0180(17) 0.0237(16) -0.0018(14) 0.0089(13) -0.0010(14)
C3 0.0212(17) 0.0201(17) 0.0221(16) 0.0008(13) 0.0115(13) 0.0012(14)
C4 0.0251(19) 0.0177(17) 0.0272(18) -0.0033(14) -0.0015(14) 0.0043(15)
C5 0.0235(19) 0.031(2) 0.0307(19) -0.0026(16) -0.0029(15) -0.0022(16)
C6 0.033(2) 0.030(2) 0.0307(19) -0.0126(16) -0.0008(16) -0.0065(17)
C7 0.032(2) 0.0206(19) 0.038(2) -0.0077(15) 0.0094(17) -0.0009(16)
C8 0.0261(18) 0.0094(15) 0.0258(17) 0.0011(13) 0.0078(14) 0.0013(14)
C9 0.035(2) 0.0245(19) 0.0238(18) -0.0013(14) 0.0076(15) 0.0044(17)
C10 0.0223(18) 0.0183(17) 0.0221(16) -0.0009(13) 0.0091(13) 0.0070(14)
C11 0.0262(19) 0.0205(18) 0.0279(17) -0.0015(14) 0.0083(14) 0.0000(15)
C12 0.026(2) 0.031(2) 0.0329(19) -0.0008(16) 0.0014(15) 0.0035(17)
C13 0.031(2) 0.035(2) 0.0311(19) 0.0020(17) 0.0027(16) 0.0096(18)
C14 0.042(2) 0.026(2) 0.034(2) 0.0086(16) 0.0131(17) 0.0048(18)
C15 0.028(2) 0.0218(18) 0.0321(18) 0.0032(15) 0.0103(15) 0.0030(15)
C20 0.0208(17) 0.0154(16) 0.0194(15) 0.0032(13) 0.0091(13) 0.0024(14)
C21 0.0272(19) 0.0206(18) 0.0296(18) -0.0067(14) 0.0172(15) -0.0055(15)
C22 0.042(2) 0.030(2) 0.0324(19) -0.0118(16) 0.0191(17) -0.0094(18)
C23 0.038(2) 0.025(2) 0.034(2) -0.0055(16) 0.0091(17) -0.0117(17)
C24 0.0227(19) 0.029(2) 0.037(2) -0.0011(16) 0.0116(16) -0.0065(16)
C25 0.0215(18) 0.0253(19) 0.0261(17) -0.0030(14) 0.0106(14) -0.0009(15)
C30 0.0175(16) 0.0112(16) 0.0274(16) -0.0043(13) 0.0119(13) -0.0014(13)
C31 0.0240(18) 0.0184(17) 0.0258(17) 0.0019(14) 0.0089(14) 0.0012(14)
C32 0.0191(18) 0.0240(19) 0.037(2) 0.0003(16) 0.0070(15) 0.0019(15)
C33 0.0250(19) 0.0239(19) 0.046(2) -0.0019(17) 0.0194(17) -0.0006(16)
C34 0.031(2) 0.0245(19) 0.0327(19) 0.0051(15) 0.0173(16) 0.0003(16)
C35 0.0250(19) 0.0168(17) 0.0318(18) 0.0035(14) 0.0130(15) 0.0034(15)
C40 0.0171(16) 0.0184(17) 0.0178(15) 0.0019(13) 0.0071(12) -0.0002(13)
C41 0.0256(19) 0.0188(18) 0.0257(17) -0.0045(14) 0.0092(14) 0.0002(14)
C42 0.030(2) 0.041(2) 0.0215(17) -0.0042(16) 0.0151(15) -0.0011(17)
C43 0.027(2) 0.046(2) 0.0207(17) 0.0116(16) 0.0065(14) -0.0010(18)
C44 0.0261(19) 0.0234(19) 0.0284(18) 0.0080(15) 0.0074(15) 0.0014(16)
C45 0.0226(18) 0.0214(17) 0.0222(16) 0.0009(14) 0.0092(13) 0.0025(14)

loop_
_atom_type_symbol
_atom_type_description
_atom_type_scat_dispersion_real
_atom_type_scat_dispersion_imag
_atom_type_scat_source
C C 0.0033 0.0016 'International Tables Vol C Tables 4.2.6.8 and 6.1.1.4'
H H 0.0000 0.0000 'International Tables Vol C Tables 4.2.6.8 and 6.1.1.4'
N N 0.0061 0.0033 'International Tables Vol C Tables 4.2.6.8 and 6.1.1.4'
O O 0.0106 0.0060 'International Tables Vol C Tables 4.2.6.8 and 6.1.1.4'
F F 0.0171 0.0103 'International Tables Vol C Tables 4.2.6.8 and 6.1.1.4'
P P 0.1023 0.0942 'International Tables Vol C Tables 4.2.6.8 and 6.1.1.4'
Pd Pd -0.9988 1.0072 'International Tables Vol C Tables 4.2.6.8 and 6.1.1.4'

loop_
_geom_angle_atom_site_label_1
_geom_angle_atom_site_label_2
_geom_angle_atom_site_label_3
_geom_angle
_geom_angle_site_symmetry_1
_geom_angle_site_symmetry_3
_geom_angle_publ_flag
C3 Pd1 N1 81.67(12) . . ?
C3 Pd1 O1 172.80(11) . . ?
N1 Pd1 O1 92.12(10) . . ?
C3 Pd1 P1 93.41(10) . . ?
N1 Pd1 P1 175.00(8) . . ?
O1 Pd1 P1 92.85(7) . . ?
C30 P1 C40 107.78(15) . . ?
C30 P1 C20 105.93(14) . . ?
C40 P1 C20 100.00(15) . . ?
C30 P1 Pd1 111.62(10) . . ?
C40 P1 Pd1 117.38(11) . . ?
C20 P1 Pd1 113.00(11) . . ?
C8 O1 Pd1 119.0(2) . . ?
C1 N1 C10 117.7(3) . . ?
C1 N1 Pd1 111.0(2) . . ?
C10 N1 Pd1 131.2(2) . . ?
N1 C1 C2 118.9(3) . . ?
N1 C1 H1 120.6 . . ?
C2 C1 H1 120.6 . . ?
C7 C2 C3 122.7(3) . . ?
C7 C2 C1 120.8(3) . . ?
C3 C2 C1 116.5(3) . . ?
C4 C3 C2 115.5(3) . . ?
C4 C3 Pd1 132.9(3) . . ?
C2 C3 Pd1 111.5(2) . . ?
C5 C4 C3 121.7(3) . . ?
C5 C4 H4 119.1 . . ?
C3 C4 H4 119.1 . . ?
C6 C5 C4 121.0(3) . . ?
C6 C5 H5 119.5 . . ?
C4 C5 H5 119.5 . . ?
C5 C6 C7 119.2(3) . . ?
C5 C6 H6 120.4 . . ?
C7 C6 H6 120.4 . . ?
C6 C7 C2 119.6(3) . . ?
C6 C7 H7 120.2 . . ?
C2 C7 H7 120.2 . . ?
O2 C8 O1 129.3(3) . . ?
O2 C8 C9 117.6(3) . . ?
O1 C8 C9 113.1(3) . . ?
F1 C9 F3 107.4(3) . . ?
F1 C9 F2 103.8(4) . . ?
F3 C9 F2 104.2(3) . . ?
F1 C9 C8 113.4(3) . . ?
F3 C9 C8 114.4(3) . . ?
F2 C9 C8 112.6(3) . . ?
C15 C10 C11 120.0(3) . . ?
C15 C10 N1 119.8(3) . . ?
C11 C10 N1 120.2(3) . . ?
C12 C11 C10 119.5(3) . . ?
C12 C11 H11 120.3 . . ?
C10 C11 H11 120.3 . . ?
C11 C12 C13 121.0(4) . . ?
C11 C12 H12 119.5 . . ?
C13 C12 H12 119.5 . . ?
C14 C13 C12 118.9(4) . . ?
C14 C13 H13 120.6 . . ?
C12 C13 H13 120.6 . . ?
C15 C14 C13 120.6(4) . . ?
C15 C14 H14 119.7 . . ?
C13 C14 H14 119.7 . . ?
C14 C15 C10 120.2(4) . . ?
C14 C15 H15 119.9 . . ?
C10 C15 H15 119.9 . . ?
C21 C20 C25 118.8(3) . . ?
C21 C20 P1 124.2(3) . . ?
C25 C20 P1 117.0(2) . . ?
C20 C21 C22 120.0(3) . . ?
C20 C21 H21 120.0 . . ?
C22 C21 H21 120.0 . . ?
C23 C22 C21 120.6(3) . . ?
C23 C22 H22 119.7 . . ?
C21 C22 H22 119.7 . . ?
C24 C23 C22 119.8(3) . . ?
C24 C23 H23 120.1 . . ?
C22 C23 H23 120.1 . . ?
C23 C24 C25 120.0(3) . . ?
C23 C24 H24 120.0 . . ?
C25 C24 H24 120.0 . . ?
C24 C25 C20 120.9(3) . . ?
C24 C25 H25 119.6 . . ?
C20 C25 H25 119.6 . . ?
C35 C30 C31 119.3(3) . . ?
C35 C30 P1 116.4(2) . . ?
C31 C30 P1 124.3(2) . . ?
C32 C31 C30 120.0(3) . . ?
C32 C31 H31 120.0 . . ?
C30 C31 H31 120.0 . . ?
C33 C32 C31 120.7(3) . . ?
C33 C32 H32 119.6 . . ?
C31 C32 H32 119.6 . . ?
C34 C33 C32 119.4(3) . . ?
C34 C33 H33 120.3 . . ?
C32 C33 H33 120.3 . . ?
C33 C34 C35 120.7(3) . . ?
C33 C34 H34 119.6 . . ?
C35 C34 H34 119.6 . . ?
C30 C35 C34 119.9(3) . . ?
C30 C35 H35 120.1 . . ?
C34 C35 H35 120.1 . . ?
C45 C40 C41 119.1(3) . . ?
C45 C40 P1 119.7(2) . . ?
C41 C40 P1 121.0(2) . . ?
C42 C41 C40 120.7(3) . . ?
C42 C41 H41 119.6 . . ?
C40 C41 H41 119.6 . . ?
C41 C42 C43 119.5(3) . . ?
C41 C42 H42 120.2 . . ?
C43 C42 H42 120.2 . . ?
C44 C43 C42 120.5(3) . . ?
C44 C43 H43 119.7 . . ?
C42 C43 H43 119.7 . . ?
C43 C44 C45 120.0(3) . . ?
C43 C44 H44 120.0 . . ?
C45 C44 H44 120.0 . . ?
C44 C45 C40 120.1(3) . . ?
C44 C45 H45 120.0 . . ?
C40 C45 H45 120.0 . . ?

loop_
_geom_bond_atom_site_label_1
_geom_bond_atom_site_label_2
_geom_bond_distance
_geom_bond_site_symmetry_2
_geom_bond_publ_flag
Pd1 C3 2.003(3) . ?
Pd1 N1 2.122(3) . ?
Pd1 O1 2.124(2) . ?
Pd1 P1 2.2489(9) . ?
P1 C30 1.821(3) . ?
P1 C40 1.820(3) . ?
P1 C20 1.823(3) . ?
F1 C9 1.294(5) . ?
F2 C9 1.330(5) . ?
F3 C9 1.308(4) . ?
O1 C8 1.257(4) . ?
O2 C8 1.232(4) . ?
N1 C1 1.292(4) . ?
N1 C10 1.436(4) . ?
C1 C2 1.441(5) . ?
C1 H1 0.9500 . ?
C2 C7 1.393(5) . ?
C2 C3 1.412(5) . ?
C3 C4 1.399(5) . ?
C4 C5 1.392(5) . ?
C4 H4 0.9500 . ?
C5 C6 1.380(5) . ?
C5 H5 0.9500 . ?
C6 C7 1.380(5) . ?
C6 H6 0.9500 . ?
C7 H7 0.9500 . ?
C8 C9 1.533(5) . ?
C10 C15 1.386(5) . ?
C10 C11 1.383(5) . ?
C11 C12 1.377(5) . ?
C11 H11 0.9500 . ?
C12 C13 1.394(5) . ?
C12 H12 0.9500 . ?
C13 C14 1.381(6) . ?
C13 H13 0.9500 . ?
C14 C15 1.375(5) . ?
C14 H14 0.9500 . ?
C15 H15 0.9500 . ?
C20 C21 1.386(4) . ?
C20 C25 1.403(4) . ?
C21 C22 1.386(5) . ?
C21 H21 0.9500 . ?
C22 C23 1.387(5) . ?
C22 H22 0.9500 . ?
C23 C24 1.379(5) . ?
C23 H23 0.9500 . ?
C24 C25 1.377(5) . ?
C24 H24 0.9500 . ?
C25 H25 0.9500 . ?
C30 C35 1.396(4) . ?
C30 C31 1.395(5) . ?
C31 C32 1.392(5) . ?
C31 H31 0.9500 . ?
C32 C33 1.386(5) . ?
C32 H32 0.9500 . ?
C33 C34 1.380(5) . ?
C33 H33 0.9500 . ?
C34 C35 1.398(5) . ?
C34 H34 0.9500 . ?
C35 H35 0.9500 . ?
C40 C45 1.391(5) . ?
C40 C41 1.395(4) . ?
C41 C42 1.380(5) . ?
C41 H41 0.9500 . ?
C42 C43 1.385(5) . ?
C42 H42 0.9500 . ?
C43 C44 1.379(5) . ?
C43 H43 0.9500 . ?
C44 C45 1.388(5) . ?
C44 H44 0.9500 . ?
C45 H45 0.9500 . ?
